data_1542915
loop_
_publ_author_name
'T.V. Drokina'
'G.A. Petrakovskii'
'M.S. Molokeev'
'A. Arauzo'
'J. Bartolome'

_publ_section_title
;
 Spin-glass Magnetism in RFeTi2O7 (R=Lu and Tb) Compounds
;
_journal_issue 0
_journal_name_full 'Physics Procedia'
_journal_page_first 580
_journal_page_last 588
_journal_paper_doi 10.1016/j.phpro.2015.12.074
_journal_volume 75
_journal_year 2014
_chemical_formula_moiety 'Fe11.52 Lu8 O56 Ti12.48'
_chemical_formula_sum 'Fe11.52 Lu8 O56 Ti12.48'
_chemical_formula_weight 3536.57
_space_group_IT_number 60
_symmetry_cell_setting orthorhombic
_symmetry_space_group_name_Hall '-P 2b 2ac'
_symmetry_space_group_name_H-M 'P c n b'
_cell_angle_alpha 90
_cell_angle_beta 90
_cell_angle_gamma 90
_cell_formula_units_Z 1
_cell_length_a 9.80934(10)
_cell_length_b 13.50693(14)
_cell_length_c 7.303017(72)
_cell_measurement_temperature 300
_cell_volume 967.606(17)
_diffrn_ambient_temperature 300
_diffrn_measurement_device_type
;
D8 ADVANCE Bruker
;
_diffrn_radiation_monochromator none
_diffrn_radiation_probe x-ray
_diffrn_radiation_type
;
 Cu K\a~1~~2~
;
_exptl_absorpt_coefficient_mu 90.382
_exptl_crystal_density_diffrn 6.069
_pd_char_colour
;
colourless
;
_pd_meas_2theta_range_inc 0.016
_pd_meas_2theta_range_max 139.987
_pd_meas_2theta_range_min 5
_pd_meas_scan_method step
_pd_proc_ls_pref_orient_corr
;
no preferred orientation
;
_pd_proc_ls_profile_function PearsonVII
_pd_proc_ls_prof_R_factor 1.862
_pd_proc_ls_prof_wR_expected 0.642
_pd_proc_ls_prof_wR_factor 2.011
_pd_proc_number_of_points 8436.6875
_pd_spec_mount_mode reflection
_refine_ls_goodness_of_fit_ref 3.134
_refine_ls_R_I_factor 1.24
_refine_ls_shift/su_max 0.01000
_cod_data_source_file LuFeTi2O7.cif
_cod_data_source_block a
_cod_original_sg_symbol_Hall
;
-P 2b 2ac
;
_cod_original_sg_symbol_H-M Pcnb
_cod_original_formula_sum
;
Fe11.52 Lu8 O56 Ti12.48
;
_cod_database_code 1542915
_cod_database_fobs_code 1542915

loop_
_symmetry_equiv_pos_as_xyz
'x, y, z'
'-x, -y, -z'
'-x, -y+1/2, z'
'-x+1/2, y, z+1/2'
'-x+1/2, y+1/2, -z+1/2'
'x, y+1/2, -z'
'x+1/2, -y, -z+1/2'
'x+1/2, -y+1/2, z+1/2'

loop_
_atom_site_label
_atom_site_type_symbol
_atom_site_fract_x
_atom_site_fract_y
_atom_site_fract_z
_atom_site_occupancy
_atom_site_B_iso_or_equiv
Lu Lu 0.24831(73) 0.13186(12) 0.00462(39) 1 1.404(27)
Ti1 Ti 0.2550(18) 0.38632(39) 0.4887(10) 1.000(31) 1.5
Fe1 Fe 0.2550(18) 0.38632(39) 0.4887(10) 0.000(31) 1.5
Ti2 Ti 0.5 0.25 0.2613(20) 0.84(12) 1.5
Fe2 Fe 0.5 0.25 0.2613(20) 0.16(12) 1.5
Ti3 Ti 0.00603(77) 0.48713(43) 0.2587(15) 0.140(70) 1.5
Fe3 Fe 0.00603(77) 0.48713(43) 0.2587(15) 0.860(70) 1.5
Fe Fe 0 0.25 0.3379(17) 0.78 2.51(27)
Fei Fe 0.0272(59) 0.2846(39) 0.1899(72) 0.11 2.51(27)
O1 O 0.16385(90) 0.3920(11) 0.2340(32) 1 0.97(14)
O2 O 0.4026(17) 0.1134(16) 0.2563(51) 1 0.97(14)
O3 O 0.1100(20) 0.14916(98) 0.2352(40) 1 0.97(14)
O4 O 0.3636(23) 0.2921(15) 0.4429(31) 1 0.97(14)
O5 O 0.3881(26) 0.2673(15) 0.0533(33) 1 0.97(14)
O6 O 0.3760(25) 0.4901(19) 0.4058(28) 1 0.97(14)
O7 O 0.3720(24) 0.4860(18) 0.0421(30) 1 0.97(14)

loop_
_diffrn_radiation_wavelength
_diffrn_radiation_wavelength_wt
1.5406 1.0000
1.5443 0.5000

loop_
_geom_angle_atom_site_label_1
_geom_angle_atom_site_label_2
_geom_angle_atom_site_label_3
_geom_angle
_geom_angle_site_symmetry_1
_geom_angle_site_symmetry_3
O2 Lu O3 79.1(11) 1_555 1_555
O2 Lu O3 105.7(12) 1_555 4_554
O2 Lu O4 120.8(15) 1_555 4_554
O2 Lu O5 65.8(13) 1_555 1_555
O2 Lu O6 91.68(76) 1_555 5_545
O2 Lu O7 72.3(11) 1_555 6_545
O2 Lu O3 102.4(12) 4_554 1_555
O2 Lu O3 75.2(12) 4_554 4_554
O2 Lu O4 70.9(11) 4_554 4_554
O2 Lu O5 125.1(18) 4_554 1_555
O2 Lu O6 78.63(93) 4_554 5_545
O2 Lu O7 97.16(81) 4_554 6_545
O3 Lu O4 76.69(85) 1_555 4_554
O3 Lu O5 99.54(83) 1_555 1_555
O3 Lu O6 63.3(13) 1_555 5_545
O3 Lu O7 121.8(15) 1_555 6_545
O3 Lu O4 91.28(65) 4_554 4_554
O3 Lu O5 73.04(100) 4_554 1_555
O3 Lu O6 126.9(18) 4_554 5_545
O3 Lu O7 70.4(10) 4_554 6_545
O4 Lu O5 66.3(11) 4_554 1_555
O4 Lu O6 122.1(15) 4_554 5_545
O5 Lu O7 112.4(12) 1_555 6_545
O6 Lu O7 68.1(12) 5_545 6_545
O1 Ti1 O4 97.03(93) 1_555 1_555
O1 Ti1 O5 86.77(92) 1_555 4_555
O1 Ti1 O6 87.53(80) 1_555 1_555
O1 Ti1 O7 82.7(10) 1_555 4_555
O1 Ti1 O4 87.4(11) 4_555 1_555
O1 Ti1 O5 95.29(82) 4_555 4_555
O1 Ti1 O6 90.49(94) 4_555 1_555
O1 Ti1 O7 92.96(84) 4_555 4_555
O4 Ti1 O5 83.91(100) 1_555 4_555
O4 Ti1 O6 95.6(13) 1_555 1_555
O5 Ti1 O7 93.2(12) 4_555 4_555
O6 Ti1 O7 87.3(11) 1_555 4_555
O1 Fe1 O4 97.03(93) 1_555 1_555
O1 Fe1 O5 86.77(92) 1_555 4_555
O1 Fe1 O6 87.53(80) 1_555 1_555
O1 Fe1 O7 82.7(10) 1_555 4_555
O1 Fe1 O4 87.4(11) 4_555 1_555
O1 Fe1 O5 95.29(82) 4_555 4_555
O1 Fe1 O6 90.49(94) 4_555 1_555
O1 Fe1 O7 92.96(84) 4_555 4_555
O4 Fe1 O5 83.91(100) 1_555 4_555
O4 Fe1 O6 95.6(13) 1_555 1_555
O5 Fe1 O7 93.2(12) 4_555 4_555
O6 Fe1 O7 87.3(11) 1_555 4_555
O2 Ti2 O4 87.5(10) 1_555 1_555
O2 Ti2 O4 93.9(10) 1_555 3_655
O2 Ti2 O5 80.1(12) 1_555 1_555
O2 Ti2 O5 98.2(12) 1_555 3_655
O4 Ti2 O4 95.3(11) 1_555 3_655
O4 Ti2 O5 96.4(10) 1_555 1_555
O5 Ti2 O5 72.9(15) 1_555 3_655
O2 Fe2 O4 87.5(10) 1_555 1_555
O2 Fe2 O4 93.9(10) 1_555 3_655
O2 Fe2 O5 80.1(12) 1_555 1_555
O2 Fe2 O5 98.2(12) 1_555 3_655
O4 Fe2 O4 95.3(11) 1_555 3_655
O4 Fe2 O5 96.4(10) 1_555 1_555
O5 Fe2 O5 72.9(15) 1_555 3_655
Fei Ti3 O1 45.8(35) 1_555 1_555
Fei Ti3 O2 145.3(53) 1_555 5_555
Fei Ti3 O3 36.2(48) 1_555 3_555
Fei Ti3 O6 95.8(15) 1_555 7_465
Fei Ti3 O7 96.5(13) 1_555 4_555
Fei Ti3 O7 111.1(19) 1_555 7_465
O1 Ti3 O2 101.7(82) 1_555 5_555
O1 Ti3 O3 81.68(68) 1_555 3_555
O1 Ti3 O6 126.8(17) 1_555 7_465
O1 Ti3 O7 71.9(11) 1_555 4_555
O1 Ti3 O7 133.3(19) 1_555 7_465
O2 Ti3 O6 98.2(13) 5_555 7_465
O2 Ti3 O7 79.8(13) 5_555 4_555
O2 Ti3 O7 100.8(12) 5_555 7_465
O3 Ti3 O6 73.6(13) 3_555 7_465
O3 Ti3 O7 109.1(12) 3_555 4_555
O3 Ti3 O7 82.3(10) 3_555 7_465
O6 Ti3 O7 89.3(10) 7_465 7_465
O7 Ti3 O7 72.5(12) 4_555 7_465
Fei Fe3 O1 45.8(35) 1_555 1_555
Fei Fe3 O2 145.3(53) 1_555 5_555
Fei Fe3 O3 36.2(48) 1_555 3_555
Fei Fe3 O6 95.8(15) 1_555 7_465
Fei Fe3 O7 96.5(13) 1_555 4_555
Fei Fe3 O7 111.1(19) 1_555 7_465
O1 Fe3 O2 101.7(82) 1_555 5_555
O1 Fe3 O3 81.68(68) 1_555 3_555
O1 Fe3 O6 126.8(17) 1_555 7_465
O1 Fe3 O7 71.9(11) 1_555 4_555
O1 Fe3 O7 133.3(19) 1_555 7_465
O2 Fe3 O6 98.2(13) 5_555 7_465
O2 Fe3 O7 79.8(13) 5_555 4_555
O2 Fe3 O7 100.8(12) 5_555 7_465
O3 Fe3 O6 73.6(13) 3_555 7_465
O3 Fe3 O7 109.1(12) 3_555 4_555
O3 Fe3 O7 82.3(10) 3_555 7_465
O6 Fe3 O7 89.3(10) 7_465 7_465
O7 Fe3 O7 72.5(12) 4_555 7_465
Fei Fe Fei 52.9(57) 1_555 3_555
Fei Fe O1 47.2(47) 1_555 1_555
Fei Fe O1 99.2(28) 1_555 3_555
Fei Fe O3 78.3(29) 1_555 1_555
Fei Fe O3 59.5(37) 1_555 3_555
Fei Fe O5 123.8(40) 1_555 4_555
O1 Fe O1 146.3(19) 1_555 3_555
O1 Fe O3 93.58(67) 1_555 1_555
O1 Fe O3 73.1(81) 1_555 3_555
O1 Fe O5 78.37(90) 1_555 4_555
O1 Fe O5 132.4(19) 1_555 8_455
O3 Fe O3 133.3(19) 1_555 3_555
O3 Fe O5 94.9(11) 1_555 4_555
O3 Fe O5 124.1(18) 1_555 8_455
O5 Fe O5 71.1(15) 4_555 8_455
Fei Fei Ti3 144.6(96) 3_555 1_555
Fei Fei Fe3 144.6(96) 3_555 1_555
Fei Fei Fe 63.5(66) 3_555 1_555
Fei Fei O3 54.2(71) 3_555 1_555
Fei Fei O3 93.8(47) 3_555 3_555
Fei Fei O4 107.1(45) 3_555 4_554
Fei Fei O4 49.8(78) 3_555 8_454
Fei Fei O5 94.3(41) 3_555 4_555
O1 Fei Ti3 46.4(54) 1_555 1_555
O1 Fei Fe3 46.4(54) 1_555 1_555
O1 Fei Fe 106.5(31) 1_555 1_555
O1 Fei O3 111.1(27) 1_555 1_555
O1 Fei O3 97.1(24) 1_555 3_555
O1 Fei O4 76.2(29) 1_555 4_554
O1 Fei O4 143.7(66) 1_555 8_454
O1 Fei O5 73.1(28) 1_555 4_555
O3 Fei Ti3 152.2(86) 1_555 1_555
O3 Fei Fe3 152.2(86) 1_555 1_555
O3 Fei Fe 66.1(43) 1_555 1_555
O3 Fei O3 141.5(63) 1_555 3_555
O3 Fei O4 88.8(24) 1_555 4_554
O3 Fei O4 90.1(21) 1_555 8_454
O3 Fei O5 69.5(30) 1_555 4_555
O3 Fei Ti3 51.1(51) 3_555 1_555
O3 Fei Fe3 51.1(51) 3_555 1_555
O3 Fei Fe 81.4(37) 3_555 1_555
O3 Fei O4 124.2(40) 3_555 4_554
O3 Fei O4 81.6(28) 3_555 8_454
O3 Fei O5 95.6(24) 3_555 4_555
O4 Fei Ti3 98.4(19) 4_554 1_555
O4 Fei Fe3 98.4(19) 4_554 1_555
O4 Fei O4 75.1(26) 4_554 8_454
O4 Fei O5 132.1(47) 4_554 4_555

loop_
_geom_bond_atom_site_label_1
_geom_bond_atom_site_label_2
_geom_bond_distance
_geom_bond_site_symmetry_2
Lu O2 2.394(31) .
Lu O2 2.354(31) 4_554
Lu O3 2.175(26) .
Lu O3 2.420(27) 4_554
Lu O4 2.468(21) 4_554
Lu O5 2.314(23) .
Lu O6 2.362(25) 5_545
Lu O7 2.339(24) 6_545
Ti1 O1 2.065(24) .
Ti1 O1 1.962(24) 4_555
Ti1 O4 1.693(24) .
Ti1 O5 2.186(26) 4_555
Ti1 O6 1.934(27) .
Ti1 O7 1.875(27) 4_555
Fe1 O1 2.065(24) .
Fe1 O1 1.962(24) 4_555
Fe1 O4 1.693(24) .
Fe1 O5 2.186(26) 4_555
Fe1 O6 1.934(27) .
Fe1 O7 1.875(27) 4_555
Ti2 O2 2.078(21) .
Ti2 O4 1.968(24) .
Ti2 O5 1.889(27) .
Fe2 O2 2.078(21) .
Fe2 O4 1.968(24) .
Fe2 O5 1.889(27) .
Ti3 O1 2.020(14) .
Ti3 O2 1.930(22) 5_555
Ti3 O3 2.171(17) 3_555
Ti3 O6 1.779(25) 7_465
Ti3 O7 2.391(25) 4_555
Ti3 O7 1.994(25) 7_465
Fe3 O1 2.020(14) .
Fe3 O2 1.930(22) 5_555
Fe3 O3 2.171(17) 3_555
Fe3 O6 1.779(25) 7_465
Fe3 O7 2.391(25) 4_555
Fe3 O7 1.994(25) 7_465
Fe O1 2.615(14) .
Fe O3 1.893(19) .
Fe O5 1.932(27) 4_555
Fei Fei 1.076(76) 3_555
Fei O1 2.001(57) .
Fei O3 2.029(56) .
Fei O3 1.650(59) 3_555
Fei O4 2.100(59) 4_554
Fei O4 2.627(59) 8_454
Fei O5 2.791(58) 4_555
